data_7707339
loop_
_publ_author_name
'Capel Berdiell, Izar'
'Garc\'ia-L\'opez, Victor'
'Howard, Mark J.'
'Clemente-Le\'on, Miguel'
'Halcrow, Malcolm A.'

_publ_section_title
;
 The effect of tether groups on the spin states of
 iron(II)/bis[2,6-di(pyrazol-1-yl)pyridine] complexes.
;
_journal_issue 21
_journal_name_full 'Dalton transactions (Cambridge, England : 2003)'
_journal_page_first 7417
_journal_page_last 7426
_journal_paper_doi 10.1039/d1dt01076j
_journal_volume 50
_journal_year 2021
_chemical_absolute_configuration syn
_chemical_formula_moiety 'C22 H26 N6 O3 S2'
_chemical_formula_sum 'C22 H26 N6 O3 S2'
_chemical_formula_weight 486.61
_chemical_name_systematic
;
2-[(2,6-di(pyrazol-1-yl)pyridine)-4-carboxamido]ethyl (R)-lipoate (L2)
;
_space_group_crystal_system orthorhombic
_space_group_IT_number 19
_space_group_name_Hall 'P 2ac 2ab'
_space_group_name_H-M_alt 'P 21 21 21'
_atom_sites_solution_hydrogens geom
_audit_creation_date 2020-07-24
_audit_creation_method
;
Olex2 1.3
(compiled 2020.07.16 svn.r6f6c53a7 for OlexSys, GUI svn.r6139)
;
_audit_update_record
;
2021-03-30 deposited with the CCDC.	2021-05-04 downloaded from the CCDC.
;
_cell_angle_alpha 90
_cell_angle_beta 90
_cell_angle_gamma 90
_cell_formula_units_Z 4
_cell_length_a 5.0813(1)
_cell_length_b 12.2490(4)
_cell_length_c 36.8728(9)
_cell_measurement_reflns_used 3202
_cell_measurement_temperature 120(2)
_cell_measurement_theta_max 73.17
_cell_measurement_theta_min 4.34
_cell_volume 2294.99(10)
_computing_cell_refinement 'CrysAlisPro, Agilent Technologies'
_computing_data_collection 'CrysAlisPro, Agilent Technologies'
_computing_data_reduction 'CrysAlisPro, Agilent Technologies'
_computing_molecular_graphics 'XSEED (Barbour, 2001)'
_computing_publication_material 'Olex2 1.3 (Dolomanov et al., 2009)'
_computing_structure_refinement 'SHELXL 2018/3 (Sheldrick, 2015)'
_computing_structure_solution 'SHELXS (Sheldrick, 2015)'
_diffrn_ambient_environment N~2~
_diffrn_ambient_temperature 120(2)
_diffrn_detector 'CCD plate'
_diffrn_detector_area_resol_mean 5.3095
_diffrn_detector_type Atlas
_diffrn_measured_fraction_theta_full 0.980
_diffrn_measured_fraction_theta_max 0.969
_diffrn_measurement_device_type 'SuperNova, Dual, Cu at zero, Atlas'
_diffrn_measurement_method '\w scans'
_diffrn_radiation_monochromator mirror
_diffrn_radiation_probe x-ray
_diffrn_radiation_type CuK\a
_diffrn_radiation_wavelength 1.54184
_diffrn_reflns_av_R_equivalents 0.0313
_diffrn_reflns_av_unetI/netI 0.0446
_diffrn_reflns_Laue_measured_fraction_full 0.980
_diffrn_reflns_Laue_measured_fraction_max 0.969
_diffrn_reflns_limit_h_max 6
_diffrn_reflns_limit_h_min -4
_diffrn_reflns_limit_k_max 14
_diffrn_reflns_limit_k_min -15
_diffrn_reflns_limit_l_max 45
_diffrn_reflns_limit_l_min -44
_diffrn_reflns_number 5883
_diffrn_reflns_point_group_measured_fraction_full 0.856
_diffrn_reflns_point_group_measured_fraction_max 0.842
_diffrn_reflns_theta_full 72.000
_diffrn_reflns_theta_max 73.331
_diffrn_reflns_theta_min 3.803
_diffrn_source 'micro-focus sealed X-ray tube'
_diffrn_source_type 'SuperNova (Cu) X-ray Source'
_exptl_absorpt_coefficient_mu 2.420
_exptl_absorpt_correction_T_max 1.000
_exptl_absorpt_correction_T_min 0.782
_exptl_absorpt_correction_type multi-scan
_exptl_absorpt_process_details
;
CrysAlisPro, Agilent Technologies,
Version 1.171.36.24 (release 03-12-2012 CrysAlis171 .NET)
Empirical absorption correction using spherical harmonics,
 implemented in SCALE3 ABSPACK scaling algorithm.
;
_exptl_crystal_colour 'pale yellow'
_exptl_crystal_density_diffrn 1.408
_exptl_crystal_density_method 'not measured'
_exptl_crystal_description fragment
_exptl_crystal_F_000 1024
_exptl_crystal_recrystallization_method 'Re-crystallisation from solvent: 1,2-dichloroethane/pentane'
_exptl_crystal_size_max 0.30
_exptl_crystal_size_mid 0.20
_exptl_crystal_size_min 0.10
_refine_diff_density_max 0.355
_refine_diff_density_min -0.280
_refine_diff_density_rms 0.050
_refine_ls_abs_structure_details
;
 Flack x determined using 1095 quotients [(I+)-(I-)]/[(I+)+(I-)]
 (Parsons, Flack and Wagner, Acta Cryst. B69 (2013) 249-259).
;
_refine_ls_abs_structure_Flack -0.043(17)
_refine_ls_extinction_method none
_refine_ls_goodness_of_fit_ref 1.072
_refine_ls_hydrogen_treatment constr
_refine_ls_matrix_type full
_refine_ls_number_parameters 298
_refine_ls_number_reflns 3894
_refine_ls_number_restraints 0
_refine_ls_restrained_S_all 1.072
_refine_ls_R_factor_all 0.0417
_refine_ls_R_factor_gt 0.0371
_refine_ls_shift/su_max 0.001
_refine_ls_shift/su_mean 0.000
_refine_ls_structure_factor_coef Fsqd
_refine_ls_weighting_details 'w=1/[\s^2^(Fo^2^)+(0.0343P)^2^+0.8062P] where P=(Fo^2^+2Fc^2^)/3'
_refine_ls_weighting_scheme calc
_refine_ls_wR_factor_gt 0.0862
_refine_ls_wR_factor_ref 0.0892
_reflns_Friedel_coverage 0.476
_reflns_Friedel_fraction_full 0.677
_reflns_Friedel_fraction_max 0.660
_reflns_number_gt 3607
_reflns_number_total 3894
_reflns_threshold_expression 'I > 2\s(I)'
_cod_data_source_file d1dt01076j2.cif
_cod_data_source_block coneola
_cod_depositor_comments 'Adding full bibliography for 7707339--7707346.cif.'
_cod_database_code 7707339
_shelx_shelxl_version_number 2018/3
_shelx_space_group_comment
;
The symmetry employed for this shelxl refinement is uniquely defined
by the following loop, which should always be used as a source of
symmetry information in preference to the above space-group names.
They are only intended as comments.
;
_olex2_refinement_description
;
1. Fixed Uiso
 At 1.2 times of:
  All C(H) groups, All C(H,H) groups, All N(H) groups
2.a Ternary CH refined with riding coordinates:
 C29(H29)
2.b Secondary CH2 refined with riding coordinates:
 C20(H20A,H20B), C21(H21A,H21B), C25(H25A,H25B), C26(H26A,H26B), C27(H27A,
 H27B), C28(H28A,H28B), C32(H32A,H32B), C33(H33A,H33B)
2.c Aromatic/amide H refined with riding coordinates:
 C3(H3), C5(H5), C9(H9), C10(H10), C11(H11), C14(H14), C15(H15), C16(H16),
 N19(H19)
;
_olex2_submission_special_instructions 'No special instructions were received'

loop_
_space_group_symop_operation_xyz
'x, y, z'
'-x+1/2, -y, z+1/2'
'x+1/2, -y+1/2, -z'
'-x, y+1/2, -z+1/2'

loop_
_atom_site_label
_atom_site_type_symbol
_atom_site_fract_x
_atom_site_fract_y
_atom_site_fract_z
_atom_site_U_iso_or_equiv
_atom_site_adp_type
_atom_site_occupancy
_atom_site_site_symmetry_order
_atom_site_calc_flag
_atom_site_refinement_flags_posn
_atom_site_refinement_flags_adp
_atom_site_refinement_flags_occupancy
_atom_site_disorder_assembly
_atom_site_disorder_group
N1 N 0.9135(5) 0.3975(2) 0.40098(6) 0.0177(5) Uani 1 1 d . . . . .
C2 C 0.7211(6) 0.4593(3) 0.38743(8) 0.0180(6) Uani 1 1 d . . . . .
C3 C 0.6581(6) 0.5631(3) 0.39975(8) 0.0183(6) Uani 1 1 d . . . . .
H3 H 0.514978 0.602992 0.389820 0.022 Uiso 1 1 calc R U . . .
C4 C 0.8136(6) 0.6059(3) 0.42727(8) 0.0181(6) Uani 1 1 d . . . . .
C5 C 1.0203(6) 0.5442(3) 0.44140(8) 0.0193(6) Uani 1 1 d . . . . .
H5 H 1.132167 0.572211 0.459827 0.023 Uiso 1 1 calc R U . . .
C6 C 1.0553(6) 0.4402(2) 0.42739(8) 0.0171(6) Uani 1 1 d . . . . .
N7 N 0.5785(5) 0.4088(2) 0.35916(6) 0.0193(5) Uani 1 1 d . . . . .
N8 N 0.3744(5) 0.4616(2) 0.34267(7) 0.0243(6) Uani 1 1 d . . . . .
C9 C 0.2837(7) 0.3889(3) 0.31918(9) 0.0259(7) Uani 1 1 d . . . . .
H9 H 0.139727 0.401976 0.303329 0.031 Uiso 1 1 calc R U . . .
C10 C 0.4243(7) 0.2903(3) 0.32038(9) 0.0253(7) Uani 1 1 d . . . . .
H10 H 0.394380 0.226611 0.306279 0.030 Uiso 1 1 calc R U . . .
C11 C 0.6125(7) 0.3057(3) 0.34607(8) 0.0233(7) Uani 1 1 d . . . . .
H11 H 0.742371 0.254538 0.353457 0.028 Uiso 1 1 calc R U . . .
N12 N 1.2514(5) 0.3701(2) 0.44157(7) 0.0177(5) Uani 1 1 d . . . . .
N13 N 1.4064(5) 0.4038(2) 0.46975(7) 0.0220(5) Uani 1 1 d . . . . .
C14 C 1.5680(6) 0.3203(3) 0.47494(8) 0.0224(7) Uani 1 1 d . . . . .
H14 H 1.701836 0.319010 0.492917 0.027 Uiso 1 1 calc R U . . .
C15 C 1.5186(6) 0.2336(3) 0.45075(8) 0.0231(6) Uani 1 1 d . . . . .
H15 H 1.608808 0.165799 0.449310 0.028 Uiso 1 1 calc R U . . .
C16 C 1.3133(6) 0.2681(3) 0.42988(8) 0.0219(6) Uani 1 1 d . . . . .
H16 H 1.229937 0.228542 0.410910 0.026 Uiso 1 1 calc R U . . .
C17 C 0.7488(6) 0.7172(3) 0.44240(8) 0.0186(6) Uani 1 1 d . . . . .
O18 O 0.5178(4) 0.74694(19) 0.44531(6) 0.0234(5) Uani 1 1 d . . . . .
N19 N 0.9561(5) 0.7765(2) 0.45312(7) 0.0193(5) Uani 1 1 d . . . . .
H19 H 1.114953 0.749084 0.450381 0.023 Uiso 1 1 calc R U . . .
C20 C 0.9287(6) 0.8844(2) 0.46910(8) 0.0201(6) Uani 1 1 d . . . . .
H20A H 1.052561 0.891432 0.489684 0.024 Uiso 1 1 calc R U . . .
H20B H 0.747823 0.892853 0.478690 0.024 Uiso 1 1 calc R U . . .
C21 C 0.9824(6) 0.9740(3) 0.44206(9) 0.0215(6) Uani 1 1 d . . . . .
H21A H 0.974905 1.046313 0.454008 0.026 Uiso 1 1 calc R U . . .
H21B H 1.158922 0.964669 0.431110 0.026 Uiso 1 1 calc R U . . .
O22 O 0.7802(5) 0.96533(19) 0.41460(6) 0.0248(5) Uani 1 1 d . . . . .
C23 C 0.8067(6) 1.0293(3) 0.38513(9) 0.0215(6) Uani 1 1 d . . . . .
O24 O 0.9812(5) 1.0943(2) 0.38163(6) 0.0276(5) Uani 1 1 d . . . . .
C25 C 0.5911(7) 1.0090(3) 0.35786(8) 0.0236(7) Uani 1 1 d . . . . .
H25A H 0.662468 1.023025 0.333320 0.028 Uiso 1 1 calc R U . . .
H25B H 0.448663 1.062551 0.362180 0.028 Uiso 1 1 calc R U . . .
C26 C 0.4712(6) 0.8948(3) 0.35826(8) 0.0214(6) Uani 1 1 d . . . . .
H26A H 0.613910 0.840017 0.356333 0.026 Uiso 1 1 calc R U . . .
H26B H 0.380130 0.883039 0.381671 0.026 Uiso 1 1 calc R U . . .
C27 C 0.2765(6) 0.8775(3) 0.32737(9) 0.0227(7) Uani 1 1 d . . . . .
H27A H 0.368617 0.886691 0.303910 0.027 Uiso 1 1 calc R U . . .
H27B H 0.136442 0.933513 0.328821 0.027 Uiso 1 1 calc R U . . .
C28 C 0.1519(6) 0.7640(3) 0.32886(8) 0.0239(7) Uani 1 1 d . . . . .
H28A H 0.294333 0.708880 0.328368 0.029 Uiso 1 1 calc R U . . .
H28B H 0.058596 0.756258 0.352286 0.029 Uiso 1 1 calc R U . . .
C29 C -0.0412(6) 0.7385(3) 0.29830(8) 0.0231(6) Uani 1 1 d . . . . .
H29 H -0.187955 0.792751 0.299409 0.028 Uiso 1 1 calc R U . . .
S30 S 0.11718(16) 0.74943(8) 0.25322(2) 0.02934(19) Uani 1 1 d . . . . .
S31 S 0.04499(19) 0.59028(9) 0.23696(3) 0.0384(2) Uani 1 1 d . . . . .
C32 C -0.2396(7) 0.5765(3) 0.26602(10) 0.0324(8) Uani 1 1 d . . . . .
H32A H -0.391281 0.616966 0.255847 0.039 Uiso 1 1 calc R U . . .
H32B H -0.289077 0.498775 0.268685 0.039 Uiso 1 1 calc R U . . .
C33 C -0.1593(7) 0.6241(3) 0.30219(10) 0.0298(8) Uani 1 1 d . . . . .
H33A H -0.028399 0.575367 0.313751 0.036 Uiso 1 1 calc R U . . .
H33B H -0.315214 0.627713 0.318247 0.036 Uiso 1 1 calc R U . . .

loop_
_atom_site_aniso_label
_atom_site_aniso_U_11
_atom_site_aniso_U_22
_atom_site_aniso_U_33
_atom_site_aniso_U_23
_atom_site_aniso_U_13
_atom_site_aniso_U_12
N1 0.0179(11) 0.0197(12) 0.0156(11) 0.0014(10) 0.0003(10) -0.0020(11)
C2 0.0177(13) 0.0216(15) 0.0148(13) 0.0014(12) 0.0007(11) -0.0041(12)
C3 0.0174(13) 0.0212(15) 0.0162(13) 0.0039(12) 0.0010(11) 0.0001(12)
C4 0.0171(13) 0.0205(15) 0.0167(13) 0.0023(12) 0.0014(11) -0.0015(12)
C5 0.0200(15) 0.0229(15) 0.0150(13) 0.0007(12) -0.0016(12) -0.0023(13)
C6 0.0162(13) 0.0188(14) 0.0164(13) 0.0033(11) 0.0001(12) -0.0021(12)
N7 0.0203(12) 0.0219(13) 0.0156(11) 0.0011(11) -0.0034(10) -0.0020(11)
N8 0.0238(13) 0.0267(14) 0.0226(12) 0.0001(12) -0.0056(11) -0.0007(12)
C9 0.0274(15) 0.0293(18) 0.0209(15) -0.0028(14) -0.0103(13) -0.0023(14)
C10 0.0303(16) 0.0263(15) 0.0193(14) -0.0055(13) -0.0016(14) -0.0013(14)
C11 0.0279(16) 0.0221(16) 0.0200(14) -0.0002(13) -0.0034(14) 0.0013(14)
N12 0.0169(11) 0.0196(13) 0.0166(12) 0.0016(10) -0.0026(10) -0.0001(10)
N13 0.0226(12) 0.0245(13) 0.0189(12) 0.0010(11) -0.0063(10) -0.0024(11)
C14 0.0201(15) 0.0281(16) 0.0192(14) 0.0047(13) -0.0015(13) 0.0012(14)
C15 0.0237(15) 0.0218(16) 0.0239(14) 0.0014(13) 0.0039(12) 0.0063(13)
C16 0.0234(15) 0.0233(17) 0.0189(13) -0.0031(13) 0.0030(12) -0.0017(13)
C17 0.0176(14) 0.0239(16) 0.0144(13) 0.0044(12) -0.0014(11) 0.0014(12)
O18 0.0162(10) 0.0262(11) 0.0278(11) -0.0011(10) 0.0006(8) 0.0017(10)
N19 0.0173(12) 0.0182(12) 0.0223(12) -0.0025(10) -0.0014(10) 0.0020(10)
C20 0.0228(14) 0.0208(15) 0.0168(13) -0.0045(12) -0.0031(12) 0.0008(13)
C21 0.0223(15) 0.0193(14) 0.0230(15) -0.0041(13) -0.0044(13) 0.0005(12)
O22 0.0270(11) 0.0263(12) 0.0212(11) 0.0027(10) -0.0062(10) -0.0032(10)
C23 0.0257(15) 0.0197(15) 0.0192(14) -0.0027(13) 0.0033(13) 0.0049(13)
O24 0.0314(12) 0.0240(11) 0.0272(11) 0.0014(10) -0.0006(10) -0.0041(11)
C25 0.0243(15) 0.0255(16) 0.0210(14) 0.0020(13) -0.0021(13) 0.0033(14)
C26 0.0250(15) 0.0228(15) 0.0164(13) -0.0009(13) -0.0003(12) 0.0048(13)
C27 0.0219(14) 0.0269(17) 0.0194(14) 0.0003(13) -0.0032(13) 0.0060(13)
C28 0.0246(15) 0.0281(17) 0.0190(14) 0.0002(14) -0.0014(12) 0.0057(14)
C29 0.0226(14) 0.0269(16) 0.0199(13) -0.0026(13) -0.0034(12) 0.0065(14)
S30 0.0352(4) 0.0337(4) 0.0191(3) -0.0004(4) -0.0001(3) 0.0022(4)
S31 0.0364(4) 0.0456(5) 0.0332(4) -0.0193(4) 0.0027(4) -0.0028(4)
C32 0.0238(16) 0.037(2) 0.0367(18) -0.0048(17) -0.0067(15) -0.0014(15)
C33 0.0277(17) 0.0319(19) 0.0297(17) -0.0010(15) 0.0006(14) -0.0004(15)

loop_
_atom_type_symbol
_atom_type_description
_atom_type_scat_dispersion_real
_atom_type_scat_dispersion_imag
_atom_type_scat_source
C C 0.0181 0.0091 'International Tables Vol C Tables 4.2.6.8 and 6.1.1.4'
H H 0.0000 0.0000 'International Tables Vol C Tables 4.2.6.8 and 6.1.1.4'
N N 0.0311 0.0180 'International Tables Vol C Tables 4.2.6.8 and 6.1.1.4'
O O 0.0492 0.0322 'International Tables Vol C Tables 4.2.6.8 and 6.1.1.4'
S S 0.3331 0.5567 'International Tables Vol C Tables 4.2.6.8 and 6.1.1.4'

loop_
_geom_angle_atom_site_label_1
_geom_angle_atom_site_label_2
_geom_angle_atom_site_label_3
_geom_angle
_geom_angle_site_symmetry_1
_geom_angle_site_symmetry_3
_geom_angle_publ_flag
C6 N1 C2 116.9(3) . . ?
N1 C2 C3 124.5(3) . . ?
N1 C2 N7 113.8(3) . . ?
C3 C2 N7 121.7(3) . . ?
C2 C3 H3 121.5 . . ?
C2 C3 C4 117.0(3) . . ?
C4 C3 H3 121.5 . . ?
C3 C4 C5 119.7(3) . . ?
C3 C4 C17 119.2(3) . . ?
C5 C4 C17 121.0(3) . . ?
C4 C5 H5 121.4 . . ?
C6 C5 C4 117.1(3) . . ?
C6 C5 H5 121.4 . . ?
N1 C6 C5 124.7(3) . . ?
N1 C6 N12 114.6(3) . . ?
C5 C6 N12 120.7(3) . . ?
N8 N7 C2 120.7(3) . . ?
C11 N7 C2 127.1(3) . . ?
C11 N7 N8 112.2(3) . . ?
C9 N8 N7 103.7(3) . . ?
N8 C9 H9 123.8 . . ?
N8 C9 C10 112.4(3) . . ?
C10 C9 H9 123.8 . . ?
C9 C10 H10 127.4 . . ?
C11 C10 C9 105.1(3) . . ?
C11 C10 H10 127.4 . . ?
N7 C11 H11 126.7 . . ?
C10 C11 N7 106.6(3) . . ?
C10 C11 H11 126.7 . . ?
N13 N12 C6 120.2(3) . . ?
C16 N12 C6 127.1(3) . . ?
C16 N12 N13 112.6(3) . . ?
C14 N13 N12 103.5(3) . . ?
N13 C14 H14 123.8 . . ?
N13 C14 C15 112.3(3) . . ?
C15 C14 H14 123.8 . . ?
C14 C15 H15 127.5 . . ?
C16 C15 C14 105.1(3) . . ?
C16 C15 H15 127.5 . . ?
N12 C16 C15 106.4(3) . . ?
N12 C16 H16 126.8 . . ?
C15 C16 H16 126.8 . . ?
O18 C17 C4 120.4(3) . . ?
O18 C17 N19 124.2(3) . . ?
N19 C17 C4 115.3(3) . . ?
C17 N19 H19 118.8 . . ?
C17 N19 C20 122.5(3) . . ?
C20 N19 H19 118.8 . . ?
N19 C20 H20A 109.2 . . ?
N19 C20 H20B 109.2 . . ?
N19 C20 C21 112.1(2) . . ?
H20A C20 H20B 107.9 . . ?
C21 C20 H20A 109.2 . . ?
C21 C20 H20B 109.2 . . ?
C20 C21 H21A 110.5 . . ?
C20 C21 H21B 110.5 . . ?
H21A C21 H21B 108.7 . . ?
O22 C21 C20 106.3(2) . . ?
O22 C21 H21A 110.5 . . ?
O22 C21 H21B 110.5 . . ?
C23 O22 C21 116.8(3) . . ?
O22 C23 C25 111.7(3) . . ?
O24 C23 O22 123.2(3) . . ?
O24 C23 C25 125.1(3) . . ?
C23 C25 H25A 108.3 . . ?
C23 C25 H25B 108.3 . . ?
C23 C25 C26 115.8(3) . . ?
H25A C25 H25B 107.4 . . ?
C26 C25 H25A 108.3 . . ?
C26 C25 H25B 108.3 . . ?
C25 C26 H26A 109.1 . . ?
C25 C26 H26B 109.1 . . ?
H26A C26 H26B 107.9 . . ?
C27 C26 C25 112.3(3) . . ?
C27 C26 H26A 109.1 . . ?
C27 C26 H26B 109.1 . . ?
C26 C27 H27A 109.3 . . ?
C26 C27 H27B 109.3 . . ?
C26 C27 C28 111.6(3) . . ?
H27A C27 H27B 108.0 . . ?
C28 C27 H27A 109.3 . . ?
C28 C27 H27B 109.3 . . ?
C27 C28 H28A 108.5 . . ?
C27 C28 H28B 108.5 . . ?
H28A C28 H28B 107.5 . . ?
C29 C28 C27 115.2(3) . . ?
C29 C28 H28A 108.5 . . ?
C29 C28 H28B 108.5 . . ?
C28 C29 H29 108.2 . . ?
C28 C29 S30 111.6(2) . . ?
C28 C29 C33 111.7(3) . . ?
S30 C29 H29 108.2 . . ?
C33 C29 H29 108.2 . . ?
C33 C29 S30 108.7(2) . . ?
C29 S30 S31 96.57(11) . . ?
C32 S31 S30 93.31(13) . . ?
S31 C32 H32A 110.6 . . ?
S31 C32 H32B 110.6 . . ?
H32A C32 H32B 108.7 . . ?
C33 C32 S31 105.7(2) . . ?
C33 C32 H32A 110.6 . . ?
C33 C32 H32B 110.6 . . ?
C29 C33 H33A 109.2 . . ?
C29 C33 H33B 109.2 . . ?
C32 C33 C29 112.1(3) . . ?
C32 C33 H33A 109.2 . . ?
C32 C33 H33B 109.2 . . ?
H33A C33 H33B 107.9 . . ?

loop_
_geom_bond_atom_site_label_1
_geom_bond_atom_site_label_2
_geom_bond_distance
_geom_bond_site_symmetry_2
_geom_bond_publ_flag
N1 C2 1.333(4) . ?
N1 C6 1.320(4) . ?
C2 C3 1.387(4) . ?
C2 N7 1.412(4) . ?
C3 H3 0.9500 . ?
C3 C4 1.389(4) . ?
C4 C5 1.395(4) . ?
C4 C17 1.509(4) . ?
C5 H5 0.9500 . ?
C5 C6 1.386(4) . ?
C6 N12 1.416(4) . ?
N7 N8 1.365(4) . ?
N7 C11 1.363(4) . ?
N8 C9 1.326(4) . ?
C9 H9 0.9500 . ?
C9 C10 1.404(5) . ?
C10 H10 0.9500 . ?
C10 C11 1.359(5) . ?
C11 H11 0.9500 . ?
N12 N13 1.367(4) . ?
N12 C16 1.359(4) . ?
N13 C14 1.325(4) . ?
C14 H14 0.9500 . ?
C14 C15 1.409(5) . ?
C15 H15 0.9500 . ?
C15 C16 1.364(5) . ?
C16 H16 0.9500 . ?
C17 O18 1.233(4) . ?
C17 N19 1.339(4) . ?
N19 H19 0.8800 . ?
N19 C20 1.454(4) . ?
C20 H20A 0.9900 . ?
C20 H20B 0.9900 . ?
C20 C21 1.508(4) . ?
C21 H21A 0.9900 . ?
C21 H21B 0.9900 . ?
C21 O22 1.447(4) . ?
O22 C23 1.346(4) . ?
C23 O24 1.199(4) . ?
C23 C25 1.508(4) . ?
C25 H25A 0.9900 . ?
C25 H25B 0.9900 . ?
C25 C26 1.526(5) . ?
C26 H26A 0.9900 . ?
C26 H26B 0.9900 . ?
C26 C27 1.523(4) . ?
C27 H27A 0.9900 . ?
C27 H27B 0.9900 . ?
C27 C28 1.529(5) . ?
C28 H28A 0.9900 . ?
C28 H28B 0.9900 . ?
C28 C29 1.527(4) . ?
C29 H29 1.0000 . ?
C29 S30 1.852(3) . ?
C29 C33 1.531(5) . ?
S30 S31 2.0723(13) . ?
S31 C32 1.808(4) . ?
C32 H32A 0.9900 . ?
C32 H32B 0.9900 . ?
C32 C33 1.512(5) . ?
C33 H33A 0.9900 . ?
C33 H33B 0.9900 . ?

loop_
_geom_hbond_atom_site_label_D
_geom_hbond_atom_site_label_H
_geom_hbond_atom_site_label_A
_geom_hbond_distance_DH
_geom_hbond_distance_HA
_geom_hbond_distance_DA
_geom_hbond_angle_DHA
_geom_hbond_site_symmetry_A
_geom_hbond_publ_flag
N19 H19 O18 0.88 2.06 2.892(3) 158.2 1_655 yes

loop_
_geom_torsion_atom_site_label_1
_geom_torsion_atom_site_label_2
_geom_torsion_atom_site_label_3
_geom_torsion_atom_site_label_4
_geom_torsion
_geom_torsion_site_symmetry_1
_geom_torsion_site_symmetry_2
_geom_torsion_site_symmetry_3
_geom_torsion_site_symmetry_4
_geom_torsion_publ_flag
N1 C2 C3 C4 2.3(4) . . . . ?
N1 C2 N7 N8 179.6(3) . . . . ?
N1 C2 N7 C11 2.5(4) . . . . ?
N1 C6 N12 N13 -178.1(3) . . . . ?
N1 C6 N12 C16 3.1(4) . . . . ?
C2 N1 C6 C5 -0.9(4) . . . . ?
C2 N1 C6 N12 178.1(2) . . . . ?
C2 C3 C4 C5 -0.7(4) . . . . ?
C2 C3 C4 C17 -178.3(3) . . . . ?
C2 N7 N8 C9 -177.5(3) . . . . ?
C2 N7 C11 C10 177.0(3) . . . . ?
C3 C2 N7 N8 0.8(4) . . . . ?
C3 C2 N7 C11 -176.3(3) . . . . ?
C3 C4 C5 C6 -1.5(4) . . . . ?
C3 C4 C17 O18 35.5(4) . . . . ?
C3 C4 C17 N19 -146.7(3) . . . . ?
C4 C5 C6 N1 2.4(5) . . . . ?
C4 C5 C6 N12 -176.6(3) . . . . ?
C4 C17 N19 C20 -178.6(3) . . . . ?
C5 C4 C17 O18 -142.1(3) . . . . ?
C5 C4 C17 N19 35.8(4) . . . . ?
C5 C6 N12 N13 1.0(4) . . . . ?
C5 C6 N12 C16 -177.8(3) . . . . ?
C6 N1 C2 C3 -1.6(4) . . . . ?
C6 N1 C2 N7 179.7(2) . . . . ?
C6 N12 N13 C14 -178.3(3) . . . . ?
C6 N12 C16 C15 178.1(3) . . . . ?
N7 C2 C3 C4 -179.0(3) . . . . ?
N7 N8 C9 C10 0.3(4) . . . . ?
N8 N7 C11 C10 -0.3(4) . . . . ?
N8 C9 C10 C11 -0.5(4) . . . . ?
C9 C10 C11 N7 0.5(4) . . . . ?
C11 N7 N8 C9 0.0(4) . . . . ?
N12 N13 C14 C15 -0.3(3) . . . . ?
N13 N12 C16 C15 -0.8(3) . . . . ?
N13 C14 C15 C16 -0.1(4) . . . . ?
C14 C15 C16 N12 0.5(3) . . . . ?
C16 N12 N13 C14 0.7(3) . . . . ?
C17 C4 C5 C6 176.1(3) . . . . ?
C17 N19 C20 C21 -100.3(3) . . . . ?
O18 C17 N19 C20 -0.8(5) . . . . ?
N19 C20 C21 O22 64.1(3) . . . . ?
C20 C21 O22 C23 -172.3(3) . . . . ?
C21 O22 C23 O24 -3.0(4) . . . . ?
C21 O22 C23 C25 177.4(3) . . . . ?
O22 C23 C25 C26 -27.6(4) . . . . ?
C23 C25 C26 C27 -173.9(3) . . . . ?
O24 C23 C25 C26 152.8(3) . . . . ?
C25 C26 C27 C28 -178.2(3) . . . . ?
C26 C27 C28 C29 -178.5(3) . . . . ?
C27 C28 C29 S30 58.8(3) . . . . ?
C27 C28 C29 C33 -179.2(3) . . . . ?
C28 C29 S30 S31 121.2(2) . . . . ?
C28 C29 C33 C32 -152.7(3) . . . . ?
S30 C29 C33 C32 -29.0(3) . . . . ?
S30 S31 C32 C33 -44.8(3) . . . . ?
S31 C32 C33 C29 51.4(3) . . . . ?
C33 C29 S30 S31 -2.5(2) . . . . ?
